data_9011013
loop_
_publ_author_name
'Paton, F.'
'MacDonald, S. G. G.'

_publ_section_title
;
 The crystal structure of pinnoite
;
_journal_name_full 'Acta Crystallographica'
_journal_page_first 653
_journal_page_last 656
_journal_paper_doi 10.1107/S0365110X57002273
_journal_volume 10
_journal_year 1957
_chemical_compound_source 'Stassfurt, Germany'
_chemical_formula_sum 'B2 H6 Mg O7'
_chemical_name_mineral Pinnoite
_space_group_IT_number 86
_symmetry_space_group_name_Hall 'P 4n -1n'
_symmetry_space_group_name_H-M 'P 42/n :1'
_cell_angle_alpha 90
_cell_angle_beta 90
_cell_angle_gamma 90
_cell_formula_units_Z 4
_cell_length_a 7.62
_cell_length_b 7.62
_cell_length_c 8.19
_cell_volume 475.547
_database_code_amcsd 0009203
_exptl_crystal_density_diffrn 2.290
_cod_original_sg_symbol_H-M 'P 42/n'
_cod_original_formula_sum 'Mg B2 O7 H6'
_cod_database_code 9011013

loop_
_space_group_symop_operation_xyz
x,y,z
y,-x,-z
1/2-y,1/2+x,1/2+z
1/2+x,1/2+y,1/2-z
-x,-y,z
-y,x,-z
1/2+y,1/2-x,1/2+z
1/2-x,1/2-y,1/2-z

loop_
_atom_site_label
_atom_site_fract_x
_atom_site_fract_y
_atom_site_fract_z
_atom_site_type_symbol
_atom_site_attached_hydrogens
Mg 0.75000 0.25000 0.25000 Mg 0
B 0.89300 0.38300 -0.11000 B 0
O1 0.50000 0.00000 0.01000 O 0
O-H2 0.83900 0.23800 0.01300 O 1
O-H3 0.98800 0.30200 -0.23900 O 1
O-H4 0.72800 0.48800 -0.16700 O 1

loop_
_cod_changelog_entry_id
_cod_changelog_entry_author
_cod_changelog_entry_date
_cod_changelog_entry_text
1
;cod-tools version 3.8.0
Id: cif_guess_AMCSD_atom_types 9574 2023-05-10 09:00:05Z saulius
;
2023-05-10T18:52:49+03:00
;Derived atom types and hydrogen counts
from atom names that follow the AMCSD naming convention
(Wat == water, O-H == hydroxyl).
;

loop_
_cod_related_entry_id
_cod_related_entry_database
_cod_related_entry_code
1 AMCSD 0009203
